data_4083730
loop_
_publ_author_name
'Li, Jing'
'Noyori, Shintaro'
'Nakajima, Kiyohiko'
'Nishihara, Yasushi'

_publ_section_title
;
 New Entry to the Synthesis of \a-Iminonitriles by Lewis Acid Mediated
 Isomerization of Cyano-Substituted Iminoisobenzofurans Prepared by
 Palladium-Catalyzed Three-Component Coupling of Arynes, Isocyanides,
 and Cyanoformates
;
_journal_name_full Organometallics
_journal_page_first 140623114450000
_journal_paper_doi 10.1021/om500408h
_journal_year 2014
_chemical_formula_moiety 'C23 H28 N2 O2'
_chemical_formula_sum 'C23 H28 N2 O2'
_chemical_formula_weight 364.47
_space_group_IT_number 2
_symmetry_cell_setting triclinic
_symmetry_Int_Tables_number 2
_symmetry_space_group_name_Hall '-P 1'
_symmetry_space_group_name_H-M 'P -1'
_atom_sites_solution_hydrogens geom
_atom_sites_solution_primary direct
_atom_sites_solution_secondary difmap
_audit_creation_method SHELXL-97
_cell_angle_alpha 83.628(3)
_cell_angle_beta 87.825(3)
_cell_angle_gamma 74.482(3)
_cell_formula_units_Z 2
_cell_length_a 8.7662(10)
_cell_length_b 9.9525(10)
_cell_length_c 12.7874(13)
_cell_measurement_reflns_used 7139
_cell_measurement_temperature 298
_cell_measurement_theta_max 27.65
_cell_measurement_theta_min 3.07
_cell_volume 1068.3(2)
_computing_cell_refinement CrystalClear
_computing_data_collection CrystalClear
_computing_data_reduction CrystalClear
_computing_molecular_graphics 'CrystalStructure 4.0 (Rigaku, 2010)'
_computing_publication_material 'CrystalStructure 4.0'
_computing_structure_refinement 'SHELXL-97 (Sheldrick, 2008)'
_computing_structure_solution 'SHELXS-97 (Sheldrick, 2008)'
_diffrn_ambient_temperature 298
_diffrn_detector_area_resol_mean 6.849
_diffrn_measured_fraction_theta_full 0.990
_diffrn_measured_fraction_theta_max 0.990
_diffrn_measurement_device_type 'Rigaku SCX mini'
_diffrn_measurement_method \w
_diffrn_radiation_monochromator graphite
_diffrn_radiation_source 'sealed tube'
_diffrn_radiation_type MoK\a
_diffrn_radiation_wavelength 0.71075
_diffrn_reflns_av_R_equivalents 0.0855
_diffrn_reflns_av_sigmaI/netI 0.1250
_diffrn_reflns_limit_h_max 11
_diffrn_reflns_limit_h_min -11
_diffrn_reflns_limit_k_max 12
_diffrn_reflns_limit_k_min -12
_diffrn_reflns_limit_l_max 16
_diffrn_reflns_limit_l_min -16
_diffrn_reflns_number 10998
_diffrn_reflns_theta_full 27.47
_diffrn_reflns_theta_max 27.47
_diffrn_reflns_theta_min 3.07
_exptl_absorpt_coefficient_mu 0.072
_exptl_absorpt_correction_T_max 0.9928
_exptl_absorpt_correction_T_min 0.9647
_exptl_absorpt_correction_type numerical
_exptl_absorpt_process_details 'NUMABS (Rigaku, 1999)'
_exptl_crystal_colour colorless
_exptl_crystal_density_diffrn 1.133
_exptl_crystal_density_method 'not measured'
_exptl_crystal_description prism
_exptl_crystal_F_000 392
_exptl_crystal_size_max 0.50
_exptl_crystal_size_mid 0.10
_exptl_crystal_size_min 0.10
_refine_diff_density_max 0.194
_refine_diff_density_min -0.164
_refine_diff_density_rms 0.038
_refine_ls_extinction_method none
_refine_ls_goodness_of_fit_ref 1.007
_refine_ls_hydrogen_treatment noref
_refine_ls_matrix_type full
_refine_ls_number_parameters 244
_refine_ls_number_reflns 4845
_refine_ls_number_restraints 0
_refine_ls_restrained_S_all 1.007
_refine_ls_R_factor_all 0.2341
_refine_ls_R_factor_gt 0.0858
_refine_ls_shift/su_max 0.001
_refine_ls_shift/su_mean 0.000
_refine_ls_structure_factor_coef Fsqd
_refine_ls_weighting_details 'calc w=1/[\s^2^(Fo^2^)+(0.0829P)^2^+0.0000P] where P=(Fo^2^+2Fc^2^)/3'
_refine_ls_weighting_scheme calc
_refine_ls_wR_factor_gt 0.1763
_refine_ls_wR_factor_ref 0.2387
_reflns_number_gt 1770
_reflns_number_total 4845
_reflns_threshold_expression >2sigma(I)
_cod_data_source_file om500408h_si_003.cif
_cod_data_source_block yn19
_cod_database_code 4083730

loop_
_symmetry_equiv_pos_as_xyz
'x, y, z'
'-x, -y, -z'

loop_
_atom_site_label
_atom_site_type_symbol
_atom_site_fract_x
_atom_site_fract_y
_atom_site_fract_z
_atom_site_U_iso_or_equiv
_atom_site_adp_type
_atom_site_occupancy
_atom_site_symmetry_multiplicity
_atom_site_calc_flag
_atom_site_refinement_flags
O1 O 0.2058(4) 0.6728(3) 0.0888(2) 0.0970(10) Uani 1 1 d .
O2 O 0.1404(3) 0.7752(2) -0.07271(18) 0.0721(7) Uani 1 1 d .
N1 N 0.5798(4) 0.5986(3) 0.2034(3) 0.0915(11) Uani 1 1 d .
N2 N 0.2318(3) 0.8168(3) 0.3018(2) 0.0567(8) Uani 1 1 d .
C1 C 0.2427(4) 0.9006(3) 0.0390(2) 0.0552(9) Uani 1 1 d .
C2 C 0.3049(4) 0.9145(3) 0.1341(2) 0.0504(8) Uani 1 1 d .
C3 C 0.3536(3) 1.0371(3) 0.1484(3) 0.0522(8) Uani 1 1 d .
C4 C 0.4195(4) 1.0566(4) 0.2422(3) 0.0647(10) Uani 1 1 d .
H4 H 0.4329 0.9871 0.2986 0.078 Uiso 1 1 calc R
C5 C 0.4642(5) 1.1760(4) 0.2521(3) 0.0794(11) Uani 1 1 d .
H5 H 0.5078 1.1869 0.3147 0.095 Uiso 1 1 calc R
C6 C 0.4447(5) 1.2819(4) 0.1682(4) 0.0850(12) Uani 1 1 d .
H6 H 0.4757 1.3628 0.1752 0.102 Uiso 1 1 calc R
C7 C 0.3815(5) 1.2672(4) 0.0776(3) 0.0776(12) Uani 1 1 d .
H7 H 0.3685 1.3390 0.0229 0.093 Uiso 1 1 calc R
C8 C 0.3340(4) 1.1456(3) 0.0629(3) 0.0607(9) Uani 1 1 d .
C9 C 0.2675(4) 1.1284(4) -0.0308(3) 0.0703(11) Uani 1 1 d .
H9 H 0.2534 1.1997 -0.0859 0.084 Uiso 1 1 calc R
C10 C 0.2228(4) 1.0101(4) -0.0438(3) 0.0667(10) Uani 1 1 d .
H10 H 0.1793 1.0016 -0.1071 0.080 Uiso 1 1 calc R
C11 C 0.1949(4) 0.7712(4) 0.0229(3) 0.0633(10) Uani 1 1 d .
C12 C 0.0918(5) 0.6539(4) -0.0969(3) 0.0826(12) Uani 1 1 d .
H12A H 0.0042 0.6414 -0.0517 0.099 Uiso 1 1 calc R
H12B H 0.1789 0.5700 -0.0861 0.099 Uiso 1 1 calc R
C13 C 0.0427(6) 0.6795(5) -0.2089(3) 0.1103(16) Uani 1 1 d .
H13A H 0.1305 0.6908 -0.2528 0.132 Uiso 1 1 calc R
H13B H -0.0431 0.7630 -0.2187 0.132 Uiso 1 1 calc R
H13C H 0.0089 0.6011 -0.2274 0.132 Uiso 1 1 calc R
C14 C 0.3259(4) 0.8001(3) 0.2239(3) 0.0504(8) Uani 1 1 d .
C15 C 0.4645(5) 0.6823(4) 0.2123(3) 0.0625(10) Uani 1 1 d .
C16 C 0.2399(4) 0.7124(3) 0.3954(3) 0.0605(9) Uani 1 1 d .
C17 C 0.0841(4) 0.7616(3) 0.4570(2) 0.0636(10) Uani 1 1 d .
H17A H 0.0867 0.6903 0.5156 0.076 Uiso 1 1 calc R
H17B H 0.0903 0.8452 0.4872 0.076 Uiso 1 1 calc R
C18 C -0.0815(4) 0.7955(4) 0.4100(3) 0.0718(11) Uani 1 1 d .
C19 C 0.2670(5) 0.5612(4) 0.3670(3) 0.0873(13) Uani 1 1 d .
H19A H 0.3651 0.5345 0.3289 0.105 Uiso 1 1 calc R
H19B H 0.1816 0.5562 0.3241 0.105 Uiso 1 1 calc R
H19C H 0.2713 0.4987 0.4302 0.105 Uiso 1 1 calc R
C20 C 0.3753(5) 0.7207(4) 0.4648(3) 0.0905(13) Uani 1 1 d .
H20A H 0.3545 0.8134 0.4861 0.109 Uiso 1 1 calc R
H20B H 0.4730 0.6999 0.4257 0.109 Uiso 1 1 calc R
H20C H 0.3831 0.6540 0.5259 0.109 Uiso 1 1 calc R
C21 C -0.1079(6) 0.6754(6) 0.3568(4) 0.157(3) Uani 1 1 d .
H21A H -0.0388 0.6602 0.2967 0.189 Uiso 1 1 calc R
H21B H -0.2159 0.6978 0.3346 0.189 Uiso 1 1 calc R
H21C H -0.0856 0.5920 0.4054 0.189 Uiso 1 1 calc R
C22 C -0.1147(5) 0.9283(5) 0.3340(3) 0.130(2) Uani 1 1 d .
H22A H -0.2233 0.9532 0.3124 0.156 Uiso 1 1 calc R
H22B H -0.0468 0.9126 0.2733 0.156 Uiso 1 1 calc R
H22C H -0.0950 1.0032 0.3681 0.156 Uiso 1 1 calc R
C23 C -0.1999(5) 0.8248(5) 0.5010(3) 0.1000(14) Uani 1 1 d .
H23A H -0.3057 0.8499 0.4743 0.120 Uiso 1 1 calc R
H23B H -0.1836 0.9007 0.5356 0.120 Uiso 1 1 calc R
H23C H -0.1846 0.7424 0.5504 0.120 Uiso 1 1 calc R

loop_
_atom_site_aniso_label
_atom_site_aniso_U_11
_atom_site_aniso_U_22
_atom_site_aniso_U_33
_atom_site_aniso_U_23
_atom_site_aniso_U_13
_atom_site_aniso_U_12
O1 0.152(3) 0.0789(18) 0.0731(19) 0.0048(16) -0.0291(18) -0.0545(18)
O2 0.0808(17) 0.0777(17) 0.0605(16) -0.0152(13) -0.0111(13) -0.0208(14)
N1 0.081(2) 0.069(2) 0.111(3) -0.008(2) 0.016(2) -0.0001(19)
N2 0.0595(18) 0.0566(17) 0.0504(17) 0.0050(14) 0.0021(15) -0.0136(14)
C1 0.058(2) 0.059(2) 0.049(2) -0.0030(18) 0.0004(17) -0.0163(18)
C2 0.0490(19) 0.0481(19) 0.051(2) -0.0025(16) 0.0073(16) -0.0103(16)
C3 0.0454(19) 0.050(2) 0.059(2) -0.0107(17) 0.0065(16) -0.0083(16)
C4 0.072(2) 0.062(2) 0.061(2) -0.0067(18) 0.0008(19) -0.0176(19)
C5 0.091(3) 0.076(3) 0.081(3) -0.025(2) 0.004(2) -0.032(2)
C6 0.097(3) 0.065(3) 0.099(3) -0.014(3) 0.015(3) -0.032(2)
C7 0.088(3) 0.055(2) 0.086(3) 0.000(2) 0.020(2) -0.018(2)
C8 0.063(2) 0.048(2) 0.066(2) -0.0029(19) 0.0075(19) -0.0082(18)
C9 0.081(3) 0.061(2) 0.061(3) 0.0113(19) 0.004(2) -0.013(2)
C10 0.072(3) 0.073(3) 0.051(2) 0.001(2) -0.0013(18) -0.014(2)
C11 0.063(2) 0.070(3) 0.058(2) -0.008(2) -0.0063(19) -0.016(2)
C12 0.081(3) 0.074(3) 0.094(3) -0.030(2) -0.018(2) -0.010(2)
C13 0.110(4) 0.118(4) 0.103(4) -0.040(3) -0.033(3) -0.014(3)
C14 0.055(2) 0.049(2) 0.049(2) -0.0029(16) -0.0065(17) -0.0157(18)
C15 0.066(2) 0.053(2) 0.065(2) -0.0034(18) 0.0037(19) -0.011(2)
C16 0.062(2) 0.059(2) 0.057(2) 0.0058(18) -0.0028(18) -0.0147(18)
C17 0.082(3) 0.063(2) 0.048(2) 0.0002(17) 0.0020(19) -0.026(2)
C18 0.064(2) 0.094(3) 0.063(2) -0.008(2) 0.001(2) -0.030(2)
C19 0.105(3) 0.060(2) 0.088(3) 0.009(2) 0.018(2) -0.016(2)
C20 0.077(3) 0.116(3) 0.067(3) 0.019(2) -0.015(2) -0.015(2)
C21 0.102(4) 0.206(6) 0.203(6) -0.127(5) 0.014(4) -0.068(4)
C22 0.073(3) 0.185(5) 0.099(3) 0.044(4) -0.009(3) -0.002(3)
C23 0.079(3) 0.121(4) 0.100(3) -0.011(3) 0.028(3) -0.033(3)

loop_
_atom_type_symbol
_atom_type_description
_atom_type_scat_dispersion_real
_atom_type_scat_dispersion_imag
_atom_type_scat_source
C C 0.0033 0.0016 'International Tables Vol C Tables 4.2.6.8 and 6.1.1.4'
H H 0.0000 0.0000 'International Tables Vol C Tables 4.2.6.8 and 6.1.1.4'
N N 0.0061 0.0033 'International Tables Vol C Tables 4.2.6.8 and 6.1.1.4'
O O 0.0106 0.0060 'International Tables Vol C Tables 4.2.6.8 and 6.1.1.4'

loop_
_geom_angle_atom_site_label_1
_geom_angle_atom_site_label_2
_geom_angle_atom_site_label_3
_geom_angle
C11 O2 C12 117.1(3)
C14 N2 C16 124.5(3)
C2 C1 C10 120.0(3)
C2 C1 C11 120.8(3)
C10 C1 C11 119.2(3)
C1 C2 C3 120.6(3)
C1 C2 C14 121.1(3)
C3 C2 C14 118.3(3)
C4 C3 C2 123.3(3)
C4 C3 C8 118.4(3)
C2 C3 C8 118.3(3)
C5 C4 C3 121.2(4)
C5 C4 H4 119.4
C3 C4 H4 119.4
C4 C5 C6 120.2(4)
C4 C5 H5 119.9
C6 C5 H5 119.9
C7 C6 C5 120.3(4)
C7 C6 H6 119.9
C5 C6 H6 119.9
C6 C7 C8 121.9(4)
C6 C7 H7 119.0
C8 C7 H7 119.0
C9 C8 C7 122.8(4)
C9 C8 C3 119.1(3)
C7 C8 C3 118.1(4)
C10 C9 C8 122.0(3)
C10 C9 H9 119.0
C8 C9 H9 119.0
C9 C10 C1 120.0(3)
C9 C10 H10 120.0
C1 C10 H10 120.0
O1 C11 O2 123.1(3)
O1 C11 C1 124.3(3)
O2 C11 C1 112.6(3)
O2 C12 C13 107.3(3)
O2 C12 H12A 110.3
C13 C12 H12A 110.3
O2 C12 H12B 110.3
C13 C12 H12B 110.3
H12A C12 H12B 108.5
C12 C13 H13A 109.5
C12 C13 H13B 109.5
H13A C13 H13B 109.5
C12 C13 H13C 109.5
H13A C13 H13C 109.5
H13B C13 H13C 109.5
N2 C14 C15 127.0(3)
N2 C14 C2 119.2(3)
C15 C14 C2 113.7(3)
N1 C15 C14 174.2(4)
N2 C16 C20 107.8(3)
N2 C16 C17 106.3(3)
C20 C16 C17 107.5(3)
N2 C16 C19 113.2(3)
C20 C16 C19 109.7(3)
C17 C16 C19 112.1(3)
C18 C17 C16 124.8(3)
C18 C17 H17A 106.1
C16 C17 H17A 106.1
C18 C17 H17B 106.1
C16 C17 H17B 106.1
H17A C17 H17B 106.3
C21 C18 C22 110.3(4)
C21 C18 C23 108.9(3)
C22 C18 C23 106.7(3)
C21 C18 C17 112.4(3)
C22 C18 C17 111.4(3)
C23 C18 C17 106.9(3)
C16 C19 H19A 109.5
C16 C19 H19B 109.5
H19A C19 H19B 109.5
C16 C19 H19C 109.5
H19A C19 H19C 109.5
H19B C19 H19C 109.5
C16 C20 H20A 109.5
C16 C20 H20B 109.5
H20A C20 H20B 109.5
C16 C20 H20C 109.5
H20A C20 H20C 109.5
H20B C20 H20C 109.5
C18 C21 H21A 109.5
C18 C21 H21B 109.5
H21A C21 H21B 109.5
C18 C21 H21C 109.5
H21A C21 H21C 109.5
H21B C21 H21C 109.5
C18 C22 H22A 109.5
C18 C22 H22B 109.5
H22A C22 H22B 109.5
C18 C22 H22C 109.5
H22A C22 H22C 109.5
H22B C22 H22C 109.5
C18 C23 H23A 109.5
C18 C23 H23B 109.5
H23A C23 H23B 109.5
C18 C23 H23C 109.5
H23A C23 H23C 109.5
H23B C23 H23C 109.5

loop_
_geom_bond_atom_site_label_1
_geom_bond_atom_site_label_2
_geom_bond_distance
O1 C11 1.205(4)
O2 C11 1.322(4)
O2 C12 1.451(4)
N1 C15 1.136(4)
N2 C14 1.265(4)
N2 C16 1.486(4)
C1 C2 1.388(4)
C1 C10 1.412(4)
C1 C11 1.493(5)
C2 C3 1.427(4)
C2 C14 1.504(4)
C3 C4 1.406(4)
C3 C8 1.430(4)
C4 C5 1.367(5)
C4 H4 0.9300
C5 C6 1.399(5)
C5 H5 0.9300
C6 C7 1.341(5)
C6 H6 0.9300
C7 C8 1.413(5)
C7 H7 0.9300
C8 C9 1.398(5)
C9 C10 1.365(5)
C9 H9 0.9300
C10 H10 0.9300
C12 C13 1.485(5)
C12 H12A 0.9700
C12 H12B 0.9700
C13 H13A 0.9600
C13 H13B 0.9600
C13 H13C 0.9600
C14 C15 1.461(5)
C16 C20 1.533(5)
C16 C17 1.540(4)
C16 C19 1.542(5)
C17 C18 1.530(5)
C17 H17A 0.9700
C17 H17B 0.9700
C18 C21 1.511(5)
C18 C22 1.519(5)
C18 C23 1.530(5)
C19 H19A 0.9600
C19 H19B 0.9600
C19 H19C 0.9600
C20 H20A 0.9600
C20 H20B 0.9600
C20 H20C 0.9600
C21 H21A 0.9600
C21 H21B 0.9600
C21 H21C 0.9600
C22 H22A 0.9600
C22 H22B 0.9600
C22 H22C 0.9600
C23 H23A 0.9600
C23 H23B 0.9600
C23 H23C 0.9600

loop_
_geom_torsion_atom_site_label_1
_geom_torsion_atom_site_label_2
_geom_torsion_atom_site_label_3
_geom_torsion_atom_site_label_4
_geom_torsion
C10 C1 C2 C3 -1.9(5)
C11 C1 C2 C3 178.7(3)
C10 C1 C2 C14 179.4(3)
C11 C1 C2 C14 -0.1(5)
C1 C2 C3 C4 -179.1(3)
C14 C2 C3 C4 -0.3(4)
C1 C2 C3 C8 1.1(4)
C14 C2 C3 C8 179.8(3)
C2 C3 C4 C5 -180.0(3)
C8 C3 C4 C5 -0.1(5)
C3 C4 C5 C6 0.1(6)
C4 C5 C6 C7 0.2(6)
C5 C6 C7 C8 -0.6(6)
C6 C7 C8 C9 179.9(4)
C6 C7 C8 C3 0.6(5)
C4 C3 C8 C9 -179.6(3)
C2 C3 C8 C9 0.3(5)
C4 C3 C8 C7 -0.2(5)
C2 C3 C8 C7 179.6(3)
C7 C8 C9 C10 179.8(3)
C3 C8 C9 C10 -1.0(5)
C8 C9 C10 C1 0.2(5)
C2 C1 C10 C9 1.2(5)
C11 C1 C10 C9 -179.3(3)
C12 O2 C11 O1 0.2(5)
C12 O2 C11 C1 179.5(3)
C2 C1 C11 O1 0.2(5)
C10 C1 C11 O1 -179.3(3)
C2 C1 C11 O2 -179.1(3)
C10 C1 C11 O2 1.4(4)
C11 O2 C12 C13 -177.4(3)
C16 N2 C14 C15 -4.0(5)
C16 N2 C14 C2 -179.8(3)
C1 C2 C14 N2 -105.8(4)
C3 C2 C14 N2 75.4(4)
C1 C2 C14 C15 77.9(4)
C3 C2 C14 C15 -100.9(3)
N2 C14 C15 N1 -114(4)
C2 C14 C15 N1 62(4)
C14 N2 C16 C20 77.1(4)
C14 N2 C16 C17 -167.9(3)
C14 N2 C16 C19 -44.5(4)
N2 C16 C17 C18 52.9(4)
C20 C16 C17 C18 168.2(3)
C19 C16 C17 C18 -71.2(4)
C16 C17 C18 C21 54.8(5)
C16 C17 C18 C22 -69.5(5)
C16 C17 C18 C23 174.2(3)
